data_2023198
loop_
_publ_author_name
'Vashchenko, Oleksandr V.'
'Khomenko, Dmytro M.'
'Doroshchuk, Roman O.'
'Stoica, Alexandru-Constantin'
'Vassilyeva, Olga Yu.'
'Lampeka, Rostyslav D.'

_publ_section_title
;
 Crystal structure of
 catena-poly[[methanoldioxidouranium(VI)]-\m-2-[5-(2-oxidophenyl)-1H-1,2,4-triazol-3-yl]acetato-\k2
 O:O&#x2032;]
;
_journal_coeditor_code EJ2005
_journal_issue 8
_journal_name_full 'Acta Crystallographica Section E Crystallographic Communications'
_journal_paper_doi 10.1107/S2056989024006637
_journal_volume 80
_journal_year 2024
_chemical_formula_iupac '[U (C10 H7 N3 O3) O2 (C H4 O)]'
_chemical_formula_moiety 'C11 H11 N3 O6 U'
_chemical_formula_sum 'C11 H11 N3 O6 U'
_chemical_formula_weight 519.26
_chemical_name_systematic
<i>catena</i>-Poly[[methanoldioxidouranium(VI)]-\m-2-[5-(2-oxidophenyl)-1<i>H</i>-1,2,4-triazol-3-yl]acetato-\k^2^<i>O</i>:<i>O</i>']
_space_group_crystal_system orthorhombic
_space_group_IT_number 61
_space_group_name_Hall '-P 2ac 2ab'
_space_group_name_H-M_alt 'P b c a'
_atom_sites_solution_hydrogens mixed
_atom_sites_solution_primary dual
_audit_creation_method
;
Olex2 1.5
(compiled 2024.02.16 svn.r378c4104 for OlexSys, GUI svn.r6928)
;
_cell_angle_alpha 90
_cell_angle_beta 90
_cell_angle_gamma 90
_cell_formula_units_Z 8
_cell_length_a 10.9966(6)
_cell_length_b 13.7147(10)
_cell_length_c 17.9345(9)
_cell_measurement_reflns_used 2366
_cell_measurement_temperature 200.00(10)
_cell_measurement_theta_max 30.7120
_cell_measurement_theta_min 2.6210
_cell_volume 2704.8(3)
_computing_cell_refinement
;
CrysAlisPro (Rigaku OD, 2023)
;
_computing_data_collection
;
CrysAlisPro (Rigaku OD, 2023)
;
_computing_data_reduction
;
CrysAlisPro (Rigaku OD, 2023)
;
_computing_molecular_graphics
;
Mercury (Macrae <i>et al.</i>,  2020)
;
_computing_publication_material
;
Olex2 1.5 (Dolomanov <i>et al.</i>,  2009)
;
_computing_structure_refinement
;
<i>SHELXL2018/3</i> (Sheldrick, 2015b)
;
_computing_structure_solution
;
<i>SHELXT2014/5</i> (Sheldrick, 2015a)
;
_diffrn_ambient_temperature 200.00(10)
_diffrn_detector 'CCD plate'
_diffrn_detector_area_resol_mean 8.0797
_diffrn_measured_fraction_theta_full 0.999
_diffrn_measured_fraction_theta_max 0.999
_diffrn_measurement_device 'four-circle diffractometer'
_diffrn_measurement_device_type 'Xcalibur, Eos'
_diffrn_measurement_method '\w scans'
_diffrn_radiation_monochromator graphite
_diffrn_radiation_probe x-ray
_diffrn_radiation_type 'Mo K\a'
_diffrn_radiation_wavelength 0.71073
_diffrn_reflns_av_R_equivalents 0.0404
_diffrn_reflns_av_unetI/netI 0.0496
_diffrn_reflns_limit_h_max 7
_diffrn_reflns_limit_h_min -13
_diffrn_reflns_limit_k_max 14
_diffrn_reflns_limit_k_min -16
_diffrn_reflns_limit_l_max 21
_diffrn_reflns_limit_l_min -11
_diffrn_reflns_number 6980
_diffrn_reflns_theta_full 25.027
_diffrn_reflns_theta_max 25.027
_diffrn_reflns_theta_min 2.271
_diffrn_source 'fine-focus sealed X-ray tube'
_exptl_absorpt_coefficient_mu 12.034
_exptl_absorpt_correction_T_max 1.00000
_exptl_absorpt_correction_T_min 0.50319
_exptl_absorpt_correction_type multi-scan
_exptl_absorpt_process_details
;
(CrysAlisPro; Rigaku OD, 2023)
;
_exptl_crystal_colour 'clear light red'
_exptl_crystal_density_diffrn 2.550
_exptl_crystal_description prism
_exptl_crystal_F_000 1904
_exptl_crystal_size_max 0.15
_exptl_crystal_size_mid 0.1
_exptl_crystal_size_min 0.1
_refine_diff_density_max 1.077
_refine_diff_density_min -0.816
_refine_ls_extinction_method none
_refine_ls_goodness_of_fit_ref 1.047
_refine_ls_hydrogen_treatment mixed
_refine_ls_matrix_type full
_refine_ls_number_parameters 194
_refine_ls_number_reflns 2380
_refine_ls_number_restraints 1
_refine_ls_restrained_S_all 1.047
_refine_ls_R_factor_all 0.0481
_refine_ls_R_factor_gt 0.0331
_refine_ls_shift/su_max 0.002
_refine_ls_shift/su_mean 0.000
_refine_ls_structure_factor_coef Fsqd
_refine_ls_weighting_details 'w=1/[\s^2^(Fo^2^)+(0.0147P)^2^] where P=(Fo^2^+2Fc^2^)/3'
_refine_ls_weighting_scheme calc
_refine_ls_wR_factor_gt 0.0522
_refine_ls_wR_factor_ref 0.0561
_reflns_number_gt 1904
_reflns_number_total 2380
_reflns_threshold_expression 'I > 2\s(I)'
_cod_data_source_file ej2005.cif
_cod_data_source_block I
_cod_database_code 2023198
_shelx_space_group_comment
;
The symmetry employed for this shelxl refinement is uniquely defined
by the following loop, which should always be used as a source of
symmetry information in preference to the above space-group names.
They are only intended as comments.
;
_shelx_estimated_absorpt_t_min 0.265
_shelx_estimated_absorpt_t_max 0.379

loop_
_space_group_symop_operation_xyz
'x, y, z'
'-x+1/2, -y, z+1/2'
'-x, y+1/2, -z+1/2'
'x+1/2, -y+1/2, -z'
'-x, -y, -z'
'x-1/2, y, -z-1/2'
'x, -y-1/2, z-1/2'
'-x-1/2, y-1/2, z'

loop_
_atom_site_type_symbol
_atom_site_label
_atom_site_fract_x
_atom_site_fract_y
_atom_site_fract_z
_atom_site_U_iso_or_equiv
_atom_site_adp_type
_atom_site_calc_flag
_atom_site_occupancy
_atom_site_disorder_assembly
_atom_site_disorder_group
U U1 0.69391(2) 0.27580(2) 0.53512(2) 0.01841(9) Uani d 1 . .
O O1 0.6706(4) 0.1612(4) 0.4927(2) 0.0292(13) Uani d 1 . .
O O2 0.7194(4) 0.3902(4) 0.5763(2) 0.0237(12) Uani d 1 . .
O O3 0.5175(4) 0.2700(4) 0.5992(2) 0.0249(12) Uani d 1 . .
O O4 1.0734(4) 0.1482(4) 0.5613(2) 0.0274(13) Uani d 1 . .
O O5 0.9007(4) 0.2302(4) 0.5537(2) 0.0258(12) Uani d 1 . .
O O6 0.8241(4) 0.3355(4) 0.4323(3) 0.0235(12) Uani d 1 . .
H H6 0.875(5) 0.290(4) 0.425(4) 0.035 Uiso d 1 . .
N N1 0.7276(5) 0.2011(4) 0.6608(3) 0.0212(15) Uani d 1 . .
N N2 0.8163(5) 0.1263(5) 0.7566(3) 0.0300(15) Uani d 1 . .
N N3 0.7195(5) 0.1797(5) 0.7804(3) 0.0278(15) Uani d 1 . .
H H3 0.694586 0.183100 0.826934 0.033 Uiso calc 1 . .
C C1 0.4940(6) 0.3117(5) 0.6654(4) 0.0226(17) Uani d 1 . .
C C2 0.3944(6) 0.3736(5) 0.6727(4) 0.0285(19) Uani d 1 . .
H H2 0.343935 0.386412 0.630816 0.034 Uiso calc 1 . .
C C3 0.3686(7) 0.4162(6) 0.7405(5) 0.036(2) Uani d 1 . .
H H3A 0.299727 0.457636 0.744780 0.043 Uiso calc 1 . .
C C4 0.4401(6) 0.4000(6) 0.8018(4) 0.035(2) Uani d 1 . .
H H4 0.421840 0.430771 0.847916 0.043 Uiso calc 1 . .
C C5 0.5383(7) 0.3390(6) 0.7957(4) 0.0295(19) Uani d 1 . .
H H5 0.588149 0.327390 0.838037 0.035 Uiso calc 1 . .
C C6 0.5658(6) 0.2939(5) 0.7285(3) 0.0211(17) Uani d 1 . .
C C7 0.6674(6) 0.2263(5) 0.7233(4) 0.0233(17) Uani d 1 . .
C C8 0.8180(6) 0.1388(5) 0.6849(4) 0.0205(16) Uani d 1 . .
C C9 0.9648(6) 0.1620(5) 0.5797(4) 0.0211(17) Uani d 1 . .
C C10 0.9090(6) 0.0939(5) 0.6347(4) 0.0284(19) Uani d 1 . .
H H10A 0.869498 0.039972 0.607091 0.034 Uiso calc 1 . .
H H10B 0.974574 0.065223 0.665466 0.034 Uiso calc 1 . .
C C11 0.8620(7) 0.4352(6) 0.4303(4) 0.042(2) Uani d 1 . .
H H11A 0.902753 0.448521 0.382807 0.063 Uiso calc 1 . .
H H11B 0.918432 0.447745 0.471518 0.063 Uiso calc 1 . .
H H11C 0.790796 0.477681 0.435274 0.063 Uiso calc 1 . .

loop_
_atom_site_aniso_label
_atom_site_aniso_U_11
_atom_site_aniso_U_22
_atom_site_aniso_U_33
_atom_site_aniso_U_12
_atom_site_aniso_U_13
_atom_site_aniso_U_23
U1 0.01371(14) 0.02400(17) 0.01753(13) 0.00033(12) -0.00102(12) -0.00098(14)
O1 0.030(3) 0.028(3) 0.030(3) 0.000(2) -0.003(2) 0.002(3)
O2 0.015(3) 0.030(3) 0.025(3) 0.003(2) -0.001(2) -0.002(2)
O3 0.019(2) 0.038(3) 0.018(2) 0.001(2) -0.002(2) -0.004(3)
O4 0.014(3) 0.038(4) 0.031(3) 0.007(2) 0.011(2) 0.011(3)
O5 0.020(3) 0.035(3) 0.022(2) -0.003(2) 0.006(2) 0.018(3)
O6 0.018(3) 0.026(3) 0.027(2) 0.003(2) 0.003(2) 0.002(3)
N1 0.011(3) 0.027(4) 0.026(3) -0.006(2) 0.002(3) 0.002(3)
N2 0.029(4) 0.032(4) 0.028(3) -0.004(3) -0.001(3) 0.006(3)
N3 0.027(4) 0.039(4) 0.017(3) 0.003(3) 0.001(3) 0.006(3)
C1 0.018(4) 0.020(5) 0.029(4) -0.006(3) 0.004(3) 0.003(4)
C2 0.022(4) 0.025(5) 0.039(4) -0.002(3) 0.002(4) -0.001(4)
C3 0.024(4) 0.025(5) 0.059(6) -0.002(4) 0.016(4) 0.004(5)
C4 0.030(5) 0.034(5) 0.042(5) -0.013(4) 0.019(4) -0.005(5)
C5 0.032(5) 0.033(5) 0.024(4) -0.012(4) 0.002(4) 0.000(4)
C6 0.019(4) 0.024(5) 0.020(3) -0.006(3) 0.007(3) -0.003(3)
C7 0.018(4) 0.029(5) 0.023(4) -0.008(3) -0.002(3) 0.007(4)
C8 0.016(4) 0.023(4) 0.023(4) -0.006(3) 0.002(3) 0.005(4)
C9 0.024(4) 0.019(5) 0.020(4) -0.004(3) -0.001(3) 0.000(4)
C10 0.015(4) 0.025(5) 0.044(5) -0.004(3) 0.000(4) 0.009(4)
C11 0.051(5) 0.038(6) 0.037(5) -0.012(5) 0.006(4) -0.001(5)

loop_
_atom_type_symbol
_atom_type_description
_atom_type_scat_dispersion_real
_atom_type_scat_dispersion_imag
_atom_type_scat_source
C C 0.0033 0.0016 'International Tables Vol C Tables 4.2.6.8 and 6.1.1.4'
H H 0.0000 0.0000 'International Tables Vol C Tables 4.2.6.8 and 6.1.1.4'
N N 0.0061 0.0033 'International Tables Vol C Tables 4.2.6.8 and 6.1.1.4'
O O 0.0106 0.0060 'International Tables Vol C Tables 4.2.6.8 and 6.1.1.4'
U U -9.6767 9.6646 'International Tables Vol C Tables 4.2.6.8 and 6.1.1.4'

loop_
_geom_angle_atom_site_label_1
_geom_angle_atom_site_label_2
_geom_angle_atom_site_label_3
_geom_angle_site_symmetry_1
_geom_angle_site_symmetry_3
_geom_angle
_geom_angle_publ_flag
O1 U1 O3 . . 93.63(19) y
O1 U1 O4 . 4_456 89.78(19) y
O1 U1 O5 . . 88.01(19) y
O1 U1 O6 . . 93.32(19) y
O1 U1 N1 . . 92.6(2) y
O2 U1 O1 . . 179.0(2) y
O2 U1 O3 . . 87.38(18) y
O2 U1 O4 . 4_456 90.19(18) y
O2 U1 O5 . . 91.33(18) y
O2 U1 O6 . . 85.72(19) y
O2 U1 N1 . . 87.88(19) y
O3 U1 O4 . 4_456 84.70(15) y
O3 U1 O5 . . 137.78(15) y
O3 U1 O6 . . 152.73(16) y
O3 U1 N1 . . 69.78(16) y
O4 U1 O6 4_456 . 68.98(15) y
O4 U1 N1 4_456 . 154.47(16) y
O5 U1 O4 . 4_456 137.52(15) y
O5 U1 O6 . . 68.81(14) y
O5 U1 N1 . . 68.00(15) y
O6 U1 N1 . . 136.12(15) y
C1 O3 U1 . . 126.9(4) ?
C9 O4 U1 . 4_556 130.3(4) ?
C9 O5 U1 . . 141.3(4) ?
U1 O6 H6 . . 105(5) ?
C11 O6 U1 . . 120.3(4) ?
C11 O6 H6 . . 120(5) ?
C7 N1 U1 . . 124.9(4) ?
C7 N1 C8 . . 104.7(6) ?
C8 N1 U1 . . 129.9(4) ?
C8 N2 N3 . . 104.5(6) ?
N2 N3 H3 . . 124.7 ?
C7 N3 N2 . . 110.7(6) ?
C7 N3 H3 . . 124.7 ?
O3 C1 C2 . . 119.6(7) ?
O3 C1 C6 . . 122.1(6) ?
C2 C1 C6 . . 118.3(7) ?
C1 C2 H2 . . 119.9 ?
C3 C2 C1 . . 120.2(7) ?
C3 C2 H2 . . 119.9 ?
C2 C3 H3A . . 119.3 ?
C4 C3 C2 . . 121.4(7) ?
C4 C3 H3A . . 119.3 ?
C3 C4 H4 . . 120.4 ?
C3 C4 C5 . . 119.2(8) ?
C5 C4 H4 . . 120.4 ?
C4 C5 H5 . . 119.6 ?
C4 C5 C6 . . 120.9(7) ?
C6 C5 H5 . . 119.6 ?
C1 C6 C7 . . 119.5(6) ?
C5 C6 C1 . . 120.0(6) ?
C5 C6 C7 . . 120.4(6) ?
N1 C7 C6 . . 126.4(6) ?
N3 C7 N1 . . 107.7(6) ?
N3 C7 C6 . . 125.8(6) ?
N1 C8 C10 . . 123.7(6) ?
N2 C8 N1 . . 112.4(6) ?
N2 C8 C10 . . 123.9(7) ?
O4 C9 O5 . . 123.2(6) ?
O4 C9 C10 . . 118.1(6) ?
O5 C9 C10 . . 118.7(6) ?
C8 C10 C9 . . 114.8(6) ?
C8 C10 H10A . . 108.6 ?
C8 C10 H10B . . 108.6 ?
C9 C10 H10A . . 108.6 ?
C9 C10 H10B . . 108.6 ?
H10A C10 H10B . . 107.5 ?
O6 C11 H11A . . 109.5 ?
O6 C11 H11B . . 109.5 ?
O6 C11 H11C . . 109.5 ?
H11A C11 H11B . . 109.5 ?
H11A C11 H11C . . 109.5 ?
H11B C11 H11C . . 109.5 ?

loop_
_geom_bond_atom_site_label_1
_geom_bond_atom_site_label_2
_geom_bond_site_symmetry_2
_geom_bond_distance
_geom_bond_publ_flag
U1 O1 . 1.764(5) y
U1 O2 . 1.757(5) y
U1 O3 . 2.256(4) y
U1 O4 4_456 2.415(4) y
U1 O5 . 2.382(5) y
U1 O6 . 2.474(5) y
U1 N1 . 2.504(5) y
O3 C1 . 1.343(8) ?
O4 C9 . 1.253(7) ?
O5 C9 . 1.260(8) ?
O6 H6 . 0.849(10) ?
O6 C11 . 1.430(8) ?
N1 C7 . 1.347(8) ?
N1 C8 . 1.380(8) ?
N2 N3 . 1.361(8) ?
N2 C8 . 1.298(8) ?
N3 H3 . 0.8800 ?
N3 C7 . 1.335(8) ?
C1 C2 . 1.392(9) ?
C1 C6 . 1.401(9) ?
C2 H2 . 0.9500 ?
C2 C3 . 1.379(10) ?
C3 H3A . 0.9500 ?
C3 C4 . 1.369(10) ?
C4 H4 . 0.9500 ?
C4 C5 . 1.371(10) ?
C5 H5 . 0.9500 ?
C5 C6 . 1.389(9) ?
C6 C7 . 1.454(9) ?
C8 C10 . 1.481(9) ?
C9 C10 . 1.490(9) ?
C10 H10A . 0.9900 ?
C10 H10B . 0.9900 ?
C11 H11A . 0.9800 ?
C11 H11B . 0.9800 ?
C11 H11C . 0.9800 ?

loop_
_geom_hbond_atom_site_label_D
_geom_hbond_atom_site_label_H
_geom_hbond_atom_site_label_A
_geom_hbond_site_symmetry_A
_geom_hbond_distance_DH
_geom_hbond_distance_HA
_geom_hbond_distance_DA
_geom_hbond_angle_DHA
_geom_hbond_publ_flag
O6 H6 O3 4_556 0.849(10) 1.82(3) 2.634(6) 160(7) yes
N3 H3 O4 6_557 0.88 2.45 3.291(7) 159.0 yes
N3 H3 O6 7_566 0.88 2.38 2.966(7) 124.2 yes
C10 H10A O2 8_755 0.99 2.34 3.300(8) 163.0 yes
C11 H11A N2 7_565 0.98 2.66 3.266(10) 120.3 yes

loop_
_geom_torsion_atom_site_label_1
_geom_torsion_atom_site_label_2
_geom_torsion_atom_site_label_3
_geom_torsion_atom_site_label_4
_geom_torsion_site_symmetry_1
_geom_torsion_site_symmetry_2
_geom_torsion_site_symmetry_3
_geom_torsion_site_symmetry_4
_geom_torsion
_geom_torsion_publ_flag
U1 O3 C1 C2 . . . . 125.8(6) ?
U1 O3 C1 C6 . . . . -55.2(9) ?
U1 O4 C9 O5 4_556 . . . -8.3(10) ?
U1 O4 C9 C10 4_556 . . . 171.3(4) ?
U1 O5 C9 O4 . . . . 158.0(5) ?
U1 O5 C9 C10 . . . . -21.7(11) ?
U1 N1 C7 N3 . . . . -172.7(4) ?
U1 N1 C7 C6 . . . . 5.9(10) ?
U1 N1 C8 N2 . . . . 170.6(4) ?
U1 N1 C8 C10 . . . . -7.6(10) ?
O3 C1 C2 C3 . . . . 179.4(6) ?
O3 C1 C6 C5 . . . . 179.7(6) ?
O3 C1 C6 C7 . . . . -1.6(10) ?
O4 C9 C10 C8 . . . . 146.7(6) ?
O5 C9 C10 C8 . . . . -33.6(9) ?
N1 C8 C10 C9 . . . . 45.3(9) ?
N2 N3 C7 N1 . . . . 2.0(8) ?
N2 N3 C7 C6 . . . . -176.6(6) ?
N2 C8 C10 C9 . . . . -132.7(7) ?
N3 N2 C8 N1 . . . . 1.8(8) ?
N3 N2 C8 C10 . . . . 180.0(6) ?
C1 C2 C3 C4 . . . . 0.7(11) ?
C1 C6 C7 N1 . . . . 23.3(11) ?
C1 C6 C7 N3 . . . . -158.3(7) ?
C2 C1 C6 C5 . . . . -1.3(10) ?
C2 C1 C6 C7 . . . . 177.4(6) ?
C2 C3 C4 C5 . . . . -1.0(11) ?
C3 C4 C5 C6 . . . . 0.1(11) ?
C4 C5 C6 C1 . . . . 1.1(11) ?
C4 C5 C6 C7 . . . . -177.6(7) ?
C5 C6 C7 N1 . . . . -158.0(7) ?
C5 C6 C7 N3 . . . . 20.4(11) ?
C6 C1 C2 C3 . . . . 0.5(11) ?
C7 N1 C8 N2 . . . . -0.6(8) ?
C7 N1 C8 C10 . . . . -178.8(6) ?
C8 N1 C7 N3 . . . . -0.9(8) ?
C8 N1 C7 C6 . . . . 177.8(7) ?
C8 N2 N3 C7 . . . . -2.3(8) ?
